data_7200176
loop_
_publ_author_name
'Jian, Fangfang'
'Zheng, Jian'
'Li, Yufeng'
'Wang, Jing'

_publ_section_title
;
 Novel ((3Z,5Z)-3,5-bis(phenylimino)-1,2-dithiolan-4-yl) and
 3H-[1,2]dithiolo[3,4-b]quinolin-4(9H)-one heterocycles: an effective
 and facile green route
;
_journal_issue 2
_journal_name_full 'Green Chemistry'
_journal_page_first 215
_journal_paper_doi 10.1039/b808949c
_journal_volume 11
_journal_year 2009
_chemical_formula_sum 'C22 H13 Cl2 F N2 O S2'
_chemical_formula_weight 475.36
_chemical_name_systematic
;
?
;
_space_group_IT_number 2
_symmetry_cell_setting triclinic
_symmetry_space_group_name_Hall '-P 1'
_symmetry_space_group_name_H-M 'P -1'
_atom_sites_solution_hydrogens geom
_atom_sites_solution_primary direct
_atom_sites_solution_secondary difmap
_audit_creation_method SHELXL-97
_cell_angle_alpha 89.64(3)
_cell_angle_beta 73.71(3)
_cell_angle_gamma 82.42(3)
_cell_formula_units_Z 2
_cell_length_a 9.896(2)
_cell_length_b 10.256(2)
_cell_length_c 11.128(2)
_cell_measurement_reflns_used 25
_cell_measurement_temperature 293(2)
_cell_measurement_theta_max 26.97
_cell_measurement_theta_min 1.91
_cell_volume 1074.0(4)
_computing_cell_refinement 'Bruker XSCANS'
_computing_data_collection 'Bruker XSCANS'
_computing_data_reduction 'Bruker SHELXTL'
_computing_molecular_graphics 'Bruker SHELXTL'
_computing_publication_material 'Bruker SHELXTL'
_computing_structure_refinement 'SHELXL-97 (Sheldrick, 1997)'
_computing_structure_solution 'SHELXS-97 (Sheldrick, 1990)'
_diffrn_ambient_temperature 293(2)
_diffrn_measured_fraction_theta_full 0.984
_diffrn_measured_fraction_theta_max 0.984
_diffrn_measurement_device_type 'Bruker P4'
_diffrn_measurement_method '\w scans'
_diffrn_radiation_monochromator graphite
_diffrn_radiation_source 'fine-focus sealed tube'
_diffrn_radiation_type MoK\a
_diffrn_radiation_wavelength 0.71073
_diffrn_reflns_av_R_equivalents 0.0286
_diffrn_reflns_av_sigmaI/netI 0.0235
_diffrn_reflns_limit_h_max 11
_diffrn_reflns_limit_h_min 0
_diffrn_reflns_limit_k_max 12
_diffrn_reflns_limit_k_min -12
_diffrn_reflns_limit_l_max 13
_diffrn_reflns_limit_l_min -13
_diffrn_reflns_number 4867
_diffrn_reflns_theta_full 26.97
_diffrn_reflns_theta_max 26.97
_diffrn_reflns_theta_min 1.91
_diffrn_standards_decay_% 0
_diffrn_standards_interval_count 200
_diffrn_standards_number 3
_exptl_absorpt_coefficient_mu 0.522
_exptl_absorpt_correction_type none
_exptl_crystal_colour colorless
_exptl_crystal_density_diffrn 1.470
_exptl_crystal_density_method 'not measured'
_exptl_crystal_description block
_exptl_crystal_F_000 484
_exptl_crystal_size_max 0.34
_exptl_crystal_size_mid 0.26
_exptl_crystal_size_min 0.19
_refine_diff_density_max 0.505
_refine_diff_density_min -0.325
_refine_diff_density_rms 0.061
_refine_ls_extinction_method none
_refine_ls_goodness_of_fit_ref 1.034
_refine_ls_hydrogen_treatment constr
_refine_ls_matrix_type full
_refine_ls_number_parameters 271
_refine_ls_number_reflns 4592
_refine_ls_number_restraints 0
_refine_ls_restrained_S_all 1.034
_refine_ls_R_factor_all 0.0736
_refine_ls_R_factor_gt 0.0482
_refine_ls_shift/su_max 0.000
_refine_ls_shift/su_mean 0.000
_refine_ls_structure_factor_coef Fsqd
_refine_ls_weighting_details 'calc w=1/[\s^2^(Fo^2^)+(0.0825P)^2^+0.3312P] where P=(Fo^2^+2Fc^2^)/3'
_refine_ls_weighting_scheme calc
_refine_ls_wR_factor_gt 0.1297
_refine_ls_wR_factor_ref 0.1461
_reflns_number_gt 3325
_reflns_number_total 4592
_reflns_threshold_expression >2sigma(I)
_cod_data_source_file b808949c.txt
_cod_data_source_block 1h
_cod_depositor_comments
;
The following automatic conversions were performed:
'_symmetry_cell_setting' value 'Triclinic' changed to 'triclinic'
according to '/home/saulius/struct/CIF-dictionaries/cif_core.dic'
dictionary named 'cif_core.dic' version 2.4.1 from 2010-06-29.

Automatic conversion script
Id: cif_fix_enum 1527 2010-12-29 10:47:43Z saulius 
;
_cod_original_sg_symbol_H-M P-1
_cod_database_code 7200176

loop_
_symmetry_equiv_pos_as_xyz
'x, y, z'
'-x, -y, -z'

loop_
_atom_site_label
_atom_site_type_symbol
_atom_site_fract_x
_atom_site_fract_y
_atom_site_fract_z
_atom_site_U_iso_or_equiv
_atom_site_adp_type
_atom_site_occupancy
_atom_site_symmetry_multiplicity
_atom_site_calc_flag
_atom_site_refinement_flags
_atom_site_disorder_assembly
_atom_site_disorder_group
Cl1 Cl 0.19266(8) 0.84084(9) 0.37425(7) 0.0719(2) Uani 1 1 d . . .
Cl2 Cl 0.60094(14) 0.62485(9) 0.57540(11) 0.1107(4) Uani 1 1 d . . .
S1 S 0.14609(8) 0.57819(7) 0.01785(7) 0.0615(2) Uani 1 1 d . . .
S2 S 0.17082(8) 0.73521(7) -0.10118(7) 0.0580(2) Uani 1 1 d . . .
F1 F 0.7655(2) 0.5752(2) 0.3134(3) 0.1121(8) Uani 1 1 d . . .
O1 O 0.4772(2) 0.8919(2) 0.07949(19) 0.0678(6) Uani 1 1 d . . .
N1 N 0.3321(2) 0.9150(2) -0.08592(18) 0.0487(5) Uani 1 1 d . . .
H1A H 0.3961 0.9467 -0.0609 0.058 Uiso 1 1 calc R . .
N2 N 0.2916(3) 0.5431(2) 0.1875(2) 0.0578(6) Uani 1 1 d . . .
C1 C 0.3568(3) 0.9718(3) -0.3022(2) 0.0577(6) Uani 1 1 d . . .
H1B H 0.4447 0.9192 -0.3255 0.069 Uiso 1 1 calc R . .
C2 C 0.3041(4) 1.0382(3) -0.3919(3) 0.0681(8) Uani 1 1 d . . .
H2B H 0.3566 1.0297 -0.4757 0.082 Uiso 1 1 calc R . .
C3 C 0.1753(4) 1.1161(3) -0.3579(3) 0.0690(8) Uani 1 1 d . . .
H3A H 0.1400 1.1599 -0.4185 0.083 Uiso 1 1 calc R . .
C4 C 0.0989(4) 1.1292(4) -0.2350(4) 0.0824(10) Uani 1 1 d . . .
H4A H 0.0111 1.1817 -0.2117 0.099 Uiso 1 1 calc R . .
C5 C 0.1517(3) 1.0645(3) -0.1447(3) 0.0709(8) Uani 1 1 d . . .
H5A H 0.1007 1.0757 -0.0606 0.085 Uiso 1 1 calc R . .
C6 C 0.2790(3) 0.9841(2) -0.1795(2) 0.0464(5) Uani 1 1 d . . .
C7 C 0.2876(2) 0.8041(2) -0.0356(2) 0.0429(5) Uani 1 1 d . . .
C8 C 0.3268(2) 0.7389(2) 0.0630(2) 0.0426(5) Uani 1 1 d . . .
C9 C 0.2664(2) 0.6176(2) 0.1027(2) 0.0431(5) Uani 1 1 d . . .
C10 C 0.2178(3) 0.4318(2) 0.2205(2) 0.0501(6) Uani 1 1 d . . .
C11 C 0.0854(3) 0.4458(3) 0.3053(3) 0.0682(8) Uani 1 1 d . . .
H11A H 0.0413 0.5289 0.3377 0.082 Uiso 1 1 calc R . .
C12 C 0.0170(4) 0.3367(3) 0.3429(4) 0.0809(10) Uani 1 1 d . . .
H12A H -0.0726 0.3474 0.4004 0.097 Uiso 1 1 calc R . .
C13 C 0.0794(4) 0.2137(3) 0.2965(4) 0.0836(11) Uani 1 1 d . . .
H13A H 0.0328 0.1409 0.3217 0.100 Uiso 1 1 calc R . .
C14 C 0.2118(5) 0.1990(3) 0.2122(4) 0.0873(11) Uani 1 1 d . . .
H14A H 0.2550 0.1155 0.1802 0.105 Uiso 1 1 calc R . .
C15 C 0.2824(4) 0.3071(3) 0.1739(3) 0.0716(8) Uani 1 1 d . . .
H15A H 0.3726 0.2958 0.1174 0.086 Uiso 1 1 calc R . .
C16 C 0.4196(3) 0.7943(2) 0.1212(2) 0.0452(5) Uani 1 1 d . . .
C17 C 0.4553(2) 0.7369(2) 0.2355(2) 0.0436(5) Uani 1 1 d . . .
C18 C 0.3635(3) 0.7602(2) 0.3547(2) 0.0481(5) Uani 1 1 d . . .
C19 C 0.4052(3) 0.7237(3) 0.4601(3) 0.0606(7) Uani 1 1 d . . .
H19A H 0.3417 0.7397 0.5395 0.073 Uiso 1 1 calc R . .
C20 C 0.5419(4) 0.6633(3) 0.4460(3) 0.0675(9) Uani 1 1 d . . .
C21 C 0.6320(3) 0.6370(3) 0.3274(4) 0.0715(9) Uani 1 1 d . . .
C22 C 0.5913(3) 0.6744(3) 0.2230(3) 0.0602(7) Uani 1 1 d . . .
H22A H 0.6551 0.6578 0.1439 0.072 Uiso 1 1 calc R . .

loop_
_atom_site_aniso_label
_atom_site_aniso_U_11
_atom_site_aniso_U_22
_atom_site_aniso_U_33
_atom_site_aniso_U_23
_atom_site_aniso_U_13
_atom_site_aniso_U_12
Cl1 0.0527(4) 0.0936(6) 0.0662(4) 0.0058(4) -0.0154(3) -0.0013(4)
Cl2 0.1797(11) 0.0767(6) 0.1298(8) 0.0410(5) -0.1244(9) -0.0349(6)
S1 0.0696(5) 0.0563(4) 0.0778(5) 0.0140(3) -0.0427(4) -0.0293(3)
S2 0.0645(4) 0.0628(4) 0.0633(4) 0.0123(3) -0.0383(3) -0.0244(3)
F1 0.0903(15) 0.0922(15) 0.172(2) -0.0049(15) -0.0830(16) 0.0248(12)
O1 0.0838(14) 0.0734(12) 0.0717(12) 0.0317(10) -0.0465(11) -0.0493(11)
N1 0.0526(12) 0.0545(12) 0.0496(11) 0.0130(9) -0.0256(9) -0.0213(9)
N2 0.0676(14) 0.0548(13) 0.0659(13) 0.0170(10) -0.0351(11) -0.0269(11)
C1 0.0645(16) 0.0551(15) 0.0512(14) 0.0045(11) -0.0165(12) 0.0004(12)
C2 0.084(2) 0.0735(19) 0.0478(14) 0.0106(13) -0.0209(14) -0.0109(16)
C3 0.083(2) 0.0674(18) 0.0731(19) 0.0209(15) -0.0458(17) -0.0161(16)
C4 0.0625(19) 0.092(2) 0.091(2) 0.0095(19) -0.0290(18) 0.0113(17)
C5 0.0563(17) 0.092(2) 0.0575(17) 0.0073(15) -0.0104(13) 0.0029(16)
C6 0.0501(13) 0.0476(13) 0.0484(13) 0.0095(10) -0.0208(10) -0.0165(10)
C7 0.0419(12) 0.0467(12) 0.0435(12) 0.0013(9) -0.0144(9) -0.0121(10)
C8 0.0408(12) 0.0470(12) 0.0450(12) 0.0055(9) -0.0166(9) -0.0138(10)
C9 0.0407(12) 0.0456(12) 0.0482(12) 0.0004(10) -0.0178(10) -0.0125(10)
C10 0.0591(15) 0.0461(13) 0.0561(14) 0.0132(11) -0.0298(12) -0.0171(11)
C11 0.0560(16) 0.0476(15) 0.103(2) 0.0151(15) -0.0238(16) -0.0107(12)
C12 0.0627(19) 0.071(2) 0.112(3) 0.0335(19) -0.0229(18) -0.0258(16)
C13 0.102(3) 0.0567(19) 0.112(3) 0.0340(18) -0.050(2) -0.0397(18)
C14 0.126(3) 0.0464(17) 0.094(3) 0.0024(16) -0.035(2) -0.0168(19)
C15 0.087(2) 0.0582(17) 0.0655(18) -0.0001(14) -0.0133(16) -0.0155(16)
C16 0.0465(13) 0.0468(13) 0.0477(12) 0.0068(10) -0.0185(10) -0.0144(10)
C17 0.0481(13) 0.0387(11) 0.0524(13) 0.0047(10) -0.0251(11) -0.0117(10)
C18 0.0533(14) 0.0438(12) 0.0551(14) 0.0094(10) -0.0251(11) -0.0143(10)
C19 0.083(2) 0.0527(15) 0.0596(16) 0.0146(12) -0.0358(15) -0.0244(14)
C20 0.100(2) 0.0435(14) 0.088(2) 0.0212(14) -0.069(2) -0.0224(15)
C21 0.0714(19) 0.0448(15) 0.118(3) 0.0050(16) -0.061(2) -0.0010(13)
C22 0.0555(16) 0.0553(15) 0.0753(18) -0.0034(13) -0.0300(14) -0.0014(12)

loop_
_atom_type_symbol
_atom_type_description
_atom_type_scat_dispersion_real
_atom_type_scat_dispersion_imag
_atom_type_scat_source
C C 0.0033 0.0016 'International Tables Vol C Tables 4.2.6.8 and 6.1.1.4'
H H 0.0000 0.0000 'International Tables Vol C Tables 4.2.6.8 and 6.1.1.4'
N N 0.0061 0.0033 'International Tables Vol C Tables 4.2.6.8 and 6.1.1.4'
O O 0.0106 0.0060 'International Tables Vol C Tables 4.2.6.8 and 6.1.1.4'
F F 0.0171 0.0103 'International Tables Vol C Tables 4.2.6.8 and 6.1.1.4'
S S 0.1246 0.1234 'International Tables Vol C Tables 4.2.6.8 and 6.1.1.4'
Cl Cl 0.1484 0.1585 'International Tables Vol C Tables 4.2.6.8 and 6.1.1.4'

loop_
_geom_angle_atom_site_label_1
_geom_angle_atom_site_label_2
_geom_angle_atom_site_label_3
_geom_angle
_geom_angle_site_symmetry_1
_geom_angle_site_symmetry_3
_geom_angle_publ_flag
C9 S1 S2 96.36(8) . . ?
C7 S2 S1 95.43(8) . . ?
C7 N1 C6 123.73(19) . . ?
C7 N1 H1A 118.1 . . ?
C6 N1 H1A 118.1 . . ?
C9 N2 C10 119.7(2) . . ?
C6 C1 C2 119.5(3) . . ?
C6 C1 H1B 120.2 . . ?
C2 C1 H1B 120.2 . . ?
C3 C2 C1 120.4(3) . . ?
C3 C2 H2B 119.8 . . ?
C1 C2 H2B 119.8 . . ?
C4 C3 C2 119.7(3) . . ?
C4 C3 H3A 120.1 . . ?
C2 C3 H3A 120.1 . . ?
C3 C4 C5 120.2(3) . . ?
C3 C4 H4A 119.9 . . ?
C5 C4 H4A 119.9 . . ?
C6 C5 C4 119.9(3) . . ?
C6 C5 H5A 120.1 . . ?
C4 C5 H5A 120.1 . . ?
C1 C6 C5 120.2(2) . . ?
C1 C6 N1 120.0(2) . . ?
C5 C6 N1 119.8(2) . . ?
N1 C7 C8 126.0(2) . . ?
N1 C7 S2 116.05(17) . . ?
C8 C7 S2 117.91(17) . . ?
C7 C8 C16 119.4(2) . . ?
C7 C8 C9 116.9(2) . . ?
C16 C8 C9 123.6(2) . . ?
N2 C9 C8 126.4(2) . . ?
N2 C9 S1 120.30(18) . . ?
C8 C9 S1 113.34(17) . . ?
C11 C10 C15 119.1(3) . . ?
C11 C10 N2 120.3(2) . . ?
C15 C10 N2 120.5(3) . . ?
C10 C11 C12 120.4(3) . . ?
C10 C11 H11A 119.8 . . ?
C12 C11 H11A 119.8 . . ?
C13 C12 C11 120.9(3) . . ?
C13 C12 H12A 119.6 . . ?
C11 C12 H12A 119.6 . . ?
C12 C13 C14 119.1(3) . . ?
C12 C13 H13A 120.5 . . ?
C14 C13 H13A 120.5 . . ?
C13 C14 C15 120.9(3) . . ?
C13 C14 H14A 119.5 . . ?
C15 C14 H14A 119.5 . . ?
C10 C15 C14 119.7(3) . . ?
C10 C15 H15A 120.2 . . ?
C14 C15 H15A 120.2 . . ?
O1 C16 C8 122.0(2) . . ?
O1 C16 C17 115.6(2) . . ?
C8 C16 C17 122.5(2) . . ?
C22 C17 C18 118.4(2) . . ?
C22 C17 C16 118.8(2) . . ?
C18 C17 C16 122.2(2) . . ?
C19 C18 C17 121.7(2) . . ?
C19 C18 Cl1 118.6(2) . . ?
C17 C18 Cl1 119.72(18) . . ?
C20 C19 C18 119.1(3) . . ?
C20 C19 H19A 120.4 . . ?
C18 C19 H19A 120.4 . . ?
C21 C20 C19 119.2(3) . . ?
C21 C20 Cl2 120.2(3) . . ?
C19 C20 Cl2 120.5(3) . . ?
F1 C21 C22 119.1(4) . . ?
F1 C21 C20 119.3(3) . . ?
C22 C21 C20 121.6(3) . . ?
C21 C22 C17 119.9(3) . . ?
C21 C22 H22A 120.0 . . ?
C17 C22 H22A 120.0 . . ?

loop_
_geom_bond_atom_site_label_1
_geom_bond_atom_site_label_2
_geom_bond_distance
_geom_bond_site_symmetry_2
_geom_bond_publ_flag
Cl1 C18 1.737(3) . ?
Cl2 C20 1.725(3) . ?
S1 C9 1.798(2) . ?
S1 S2 2.0743(11) . ?
S2 C7 1.751(2) . ?
F1 C21 1.355(3) . ?
O1 C16 1.241(3) . ?
N1 C7 1.336(3) . ?
N1 C6 1.436(3) . ?
N1 H1A 0.8600 . ?
N2 C9 1.269(3) . ?
N2 C10 1.427(3) . ?
C1 C6 1.364(4) . ?
C1 C2 1.387(4) . ?
C1 H1B 0.9300 . ?
C2 C3 1.367(5) . ?
C2 H2B 0.9300 . ?
C3 C4 1.362(5) . ?
C3 H3A 0.9300 . ?
C4 C5 1.384(4) . ?
C4 H4A 0.9300 . ?
C5 C6 1.369(4) . ?
C5 H5A 0.9300 . ?
C7 C8 1.401(3) . ?
C8 C16 1.435(3) . ?
C8 C9 1.463(3) . ?
C10 C11 1.374(4) . ?
C10 C15 1.385(4) . ?
C11 C12 1.385(4) . ?
C11 H11A 0.9300 . ?
C12 C13 1.365(5) . ?
C12 H12A 0.9300 . ?
C13 C14 1.371(5) . ?
C13 H13A 0.9300 . ?
C14 C15 1.389(5) . ?
C14 H14A 0.9300 . ?
C15 H15A 0.9300 . ?
C16 C17 1.508(3) . ?
C17 C22 1.382(4) . ?
C17 C18 1.383(4) . ?
C18 C19 1.382(3) . ?
C19 C20 1.378(4) . ?
C19 H19A 0.9300 . ?
C20 C21 1.375(5) . ?
C21 C22 1.369(4) . ?
C22 H22A 0.9300 . ?

loop_
_geom_torsion_atom_site_label_1
_geom_torsion_atom_site_label_2
_geom_torsion_atom_site_label_3
_geom_torsion_atom_site_label_4
_geom_torsion
_geom_torsion_site_symmetry_1
_geom_torsion_site_symmetry_2
_geom_torsion_site_symmetry_3
_geom_torsion_site_symmetry_4
_geom_torsion_publ_flag
C9 S1 S2 C7 -1.91(11) . . . . ?
C6 C1 C2 C3 0.3(5) . . . . ?
C1 C2 C3 C4 0.5(5) . . . . ?
C2 C3 C4 C5 0.3(5) . . . . ?
C3 C4 C5 C6 -1.9(5) . . . . ?
C2 C1 C6 C5 -1.9(4) . . . . ?
C2 C1 C6 N1 179.5(3) . . . . ?
C4 C5 C6 C1 2.7(5) . . . . ?
C4 C5 C6 N1 -178.7(3) . . . . ?
C7 N1 C6 C1 -101.6(3) . . . . ?
C7 N1 C6 C5 79.8(3) . . . . ?
C6 N1 C7 C8 -174.3(2) . . . . ?
C6 N1 C7 S2 6.2(3) . . . . ?
S1 S2 C7 N1 -179.12(18) . . . . ?
S1 S2 C7 C8 1.33(19) . . . . ?
N1 C7 C8 C16 2.1(4) . . . . ?
S2 C7 C8 C16 -178.43(18) . . . . ?
N1 C7 C8 C9 -179.4(2) . . . . ?
S2 C7 C8 C9 0.1(3) . . . . ?
C10 N2 C9 C8 176.4(2) . . . . ?
C10 N2 C9 S1 -3.7(4) . . . . ?
C7 C8 C9 N2 178.0(2) . . . . ?
C16 C8 C9 N2 -3.5(4) . . . . ?
C7 C8 C9 S1 -1.9(3) . . . . ?
C16 C8 C9 S1 176.61(19) . . . . ?
S2 S1 C9 N2 -177.6(2) . . . . ?
S2 S1 C9 C8 2.35(18) . . . . ?
C9 N2 C10 C11 -84.3(3) . . . . ?
C9 N2 C10 C15 100.0(3) . . . . ?
C15 C10 C11 C12 -0.5(5) . . . . ?
N2 C10 C11 C12 -176.3(3) . . . . ?
C10 C11 C12 C13 -0.1(5) . . . . ?
C11 C12 C13 C14 0.3(6) . . . . ?
C12 C13 C14 C15 0.0(6) . . . . ?
C11 C10 C15 C14 0.9(5) . . . . ?
N2 C10 C15 C14 176.7(3) . . . . ?
C13 C14 C15 C10 -0.7(6) . . . . ?
C7 C8 C16 O1 -6.9(4) . . . . ?
C9 C8 C16 O1 174.6(2) . . . . ?
C7 C8 C16 C17 174.1(2) . . . . ?
C9 C8 C16 C17 -4.4(4) . . . . ?
O1 C16 C17 C22 -69.2(3) . . . . ?
C8 C16 C17 C22 109.9(3) . . . . ?
O1 C16 C17 C18 101.6(3) . . . . ?
C8 C16 C17 C18 -79.3(3) . . . . ?
C22 C17 C18 C19 0.5(4) . . . . ?
C16 C17 C18 C19 -170.3(2) . . . . ?
C22 C17 C18 Cl1 178.96(19) . . . . ?
C16 C17 C18 Cl1 8.1(3) . . . . ?
C17 C18 C19 C20 0.4(4) . . . . ?
Cl1 C18 C19 C20 -178.0(2) . . . . ?
C18 C19 C20 C21 -2.1(4) . . . . ?
C18 C19 C20 Cl2 176.26(19) . . . . ?
C19 C20 C21 F1 -178.7(3) . . . . ?
Cl2 C20 C21 F1 3.0(4) . . . . ?
C19 C20 C21 C22 2.9(4) . . . . ?
Cl2 C20 C21 C22 -175.5(2) . . . . ?
F1 C21 C22 C17 179.6(2) . . . . ?
C20 C21 C22 C17 -1.9(4) . . . . ?
C18 C17 C22 C21 0.2(4) . . . . ?
C16 C17 C22 C21 171.3(2) . . . . ?

loop_
_cod_related_entry_id
_cod_related_entry_database
_cod_related_entry_code
1 ChemSpider 30653522
